data_1502153
loop_
_publ_author_name
'Yoshida, Akiko'
'Hattori, Gaku'
'Miyake, Yoshihiro'
'Nishibayashi, Yoshiaki'

_publ_section_title
;
 Copper-catalyzed enantioselective propargylic amination of nonaromatic
 propargylic esters with amines.
;
_journal_issue 9
_journal_name_full 'Organic letters'
_journal_page_first 2460
_journal_page_last 2463
_journal_paper_doi 10.1021/ol200703g
_journal_volume 13
_journal_year 2011
_chemical_absolute_configuration 'CHOOSE rm ad rmad syn or unk'
_chemical_formula_moiety 'C17 H22 F3 N O3 S'
_chemical_formula_sum 'C17 H22 F3 N O3 S'
_chemical_formula_weight 377.42
_space_group_IT_number 5
_symmetry_cell_setting monoclinic
_symmetry_Int_Tables_number 5
_symmetry_space_group_name_Hall 'C 2y'
_symmetry_space_group_name_H-M 'C 1 2 1'
_atom_sites_solution_hydrogens geom
_atom_sites_solution_primary direct
_atom_sites_solution_secondary difmap
_cell_angle_alpha 90.0000
_cell_angle_beta 107.494(10)
_cell_angle_gamma 90.0000
_cell_formula_units_Z 4
_cell_length_a 16.766(16)
_cell_length_b 9.077(8)
_cell_length_c 12.502(12)
_cell_measurement_reflns_used 2091
_cell_measurement_temperature 103
_cell_measurement_theta_max 27.48
_cell_measurement_theta_min 3.30
_cell_volume 1815(3)
_computing_cell_refinement CrystalClear
_computing_data_collection 'CrystalClear (Rigaku Corp., 2000)'
_computing_data_reduction CrystalClear
_computing_molecular_graphics 'CrystalStructure 4.0'
_computing_publication_material 'CrystalStructure 4.0 (Rigaku, 2010)'
_computing_structure_refinement 'CRYSTALS (Carruthers, et al., 1999)'
_computing_structure_solution SIR97
_diffrn_ambient_temperature 103
_diffrn_detector_area_resol_mean 7.314
_diffrn_measured_fraction_theta_full 0.971
_diffrn_measured_fraction_theta_max 0.971
_diffrn_measurement_device_type 'Rigaku Mercury70'
_diffrn_measurement_method \w
_diffrn_radiation_type 'Mo K\a'
_diffrn_radiation_wavelength 0.71070
_diffrn_reflns_av_R_equivalents 0.0277
_diffrn_reflns_limit_h_max 21
_diffrn_reflns_limit_h_min -21
_diffrn_reflns_limit_k_max 11
_diffrn_reflns_limit_k_min -11
_diffrn_reflns_limit_l_max 16
_diffrn_reflns_limit_l_min -15
_diffrn_reflns_number 7962
_diffrn_reflns_theta_full 27.61
_diffrn_reflns_theta_max 27.61
_diffrn_standards_number 0
_exptl_absorpt_coefficient_mu 0.223
_exptl_absorpt_correction_T_max 0.967
_exptl_absorpt_correction_T_min 0.910
_exptl_absorpt_correction_type multi-scan
_exptl_absorpt_process_details 'REQAB (Rigaku, 1998)'
_exptl_crystal_colour colorless
_exptl_crystal_density_diffrn 1.381
_exptl_crystal_density_method 'not measured'
_exptl_crystal_description block
_exptl_crystal_F_000 792.00
_exptl_crystal_size_max 0.400
_exptl_crystal_size_mid 0.300
_exptl_crystal_size_min 0.150
_refine_diff_density_max 0.529
_refine_diff_density_min -0.577
_refine_ls_abs_structure_details 'Flack, H. D. (1983), Acta Cryst. A39, 876-881.  1826 Friedel Pairs'
_refine_ls_abs_structure_Flack 0.03(8)
_refine_ls_extinction_coef 43(7)
_refine_ls_extinction_method 'Larson (1970) Crystallographic Computing eq. 22'
_refine_ls_goodness_of_fit_ref 1.000
_refine_ls_hydrogen_treatment constr
_refine_ls_number_parameters 250
_refine_ls_number_reflns 4003
_refine_ls_R_factor_gt 0.0450
_refine_ls_shift/su_max 0.000
_refine_ls_structure_factor_coef Fsqd
_refine_ls_weighting_details 'w = 1/[3.5650\s(Fo^2^)]/(4Fo^2^)'
_refine_ls_weighting_scheme calc
_refine_ls_wR_factor_ref 0.0747
_reflns_number_gt 3396
_reflns_number_total 4003
_reflns_threshold_expression F^2^>2.0\s(F^2^)
_cod_data_source_file ol200703g_si_002.cif
_cod_data_source_block 3a
_cod_database_code 1502153

loop_
_symmetry_equiv_pos_site_id
_symmetry_equiv_pos_as_xyz
1 +X,+Y,+Z
2 -X,+Y,-Z
3 1/2+X,1/2+Y,+Z
4 1/2-X,1/2+Y,-Z

loop_
_atom_site_label
_atom_site_type_symbol
_atom_site_fract_x
_atom_site_fract_y
_atom_site_fract_z
_atom_site_U_iso_or_equiv
_atom_site_adp_type
_atom_site_occupancy
_atom_site_symmetry_multiplicity
_atom_site_calc_flag
_atom_site_refinement_flags
S(1) S 0.44977(4) 0.30308(9) 0.67614(5) 0.02742(17) Uani 1.0 4 d .
F(1) F 0.56627(9) 0.2630(3) 0.86717(13) 0.0568(6) Uani 1.0 4 d .
F(2) F 0.44943(11) 0.1577(2) 0.85750(16) 0.0601(7) Uani 1.0 4 d .
F(3) F 0.46119(12) 0.3932(2) 0.87814(14) 0.0594(7) Uani 1.0 4 d .
O(1) O 0.35938(9) 0.3148(3) 0.64933(14) 0.0328(5) Uani 1.0 4 d .
O(2) O 0.49093(12) 0.4378(2) 0.66089(17) 0.0384(6) Uani 1.0 4 d .
O(3) O 0.47797(11) 0.1710(2) 0.63488(16) 0.0345(6) Uani 1.0 4 d .
N(1) N 0.21723(12) 0.4965(3) 0.61579(16) 0.0230(6) Uani 1.0 4 d .
C(1) C 0.14174(14) 0.4246(3) 0.6405(2) 0.0240(7) Uani 1.0 4 d .
C(2) C 0.12131(13) 0.2892(4) 0.57512(19) 0.0246(7) Uani 1.0 4 d .
C(3) C 0.09863(15) 0.1811(3) 0.5215(3) 0.0325(8) Uani 1.0 4 d .
C(4) C 0.15797(15) 0.4000(3) 0.7667(2) 0.0240(7) Uani 1.0 4 d .
C(5) C 0.07888(15) 0.3323(3) 0.7854(3) 0.0326(9) Uani 1.0 4 d .
C(6) C 0.09206(15) 0.2959(4) 0.9095(2) 0.0365(8) Uani 1.0 4 d .
C(7) C 0.16656(16) 0.1919(3) 0.9531(3) 0.0361(9) Uani 1.0 4 d .
C(8) C 0.24492(16) 0.2615(3) 0.9400(2) 0.0343(9) Uani 1.0 4 d .
C(9) C 0.23482(13) 0.3030(4) 0.81845(19) 0.0287(7) Uani 1.0 4 d .
C(10) C 0.20449(15) 0.5085(3) 0.4913(2) 0.0300(8) Uani 1.0 4 d .
C(11) C 0.23981(15) 0.6423(3) 0.6713(2) 0.0229(7) Uani 1.0 4 d .
C(12) C 0.17985(16) 0.7474(3) 0.6659(3) 0.0266(8) Uani 1.0 4 d .
C(13) C 0.20352(17) 0.8816(3) 0.7181(3) 0.0289(8) Uani 1.0 4 d .
C(14) C 0.28691(16) 0.9101(3) 0.7730(2) 0.0279(8) Uani 1.0 4 d .
C(15) C 0.34730(14) 0.8043(4) 0.77447(19) 0.0282(7) Uani 1.0 4 d .
C(16) C 0.32418(15) 0.6690(3) 0.7243(2) 0.0258(7) Uani 1.0 4 d .
C(17) C 0.48315(16) 0.2780(4) 0.8277(3) 0.0388(9) Uani 1.0 4 d .
H(1) H 0.2652 0.4311 0.6465 0.0282 Uiso 1.0 4 calc R
H(2) H 0.0943 0.4923 0.6145 0.0293 Uiso 1.0 4 calc R
H(3) H 0.0814 0.0957 0.4798 0.0392 Uiso 1.0 4 calc R
H(4) H 0.1679 0.4958 0.8046 0.0292 Uiso 1.0 4 calc R
H(5) H 0.0327 0.4011 0.7609 0.0405 Uiso 1.0 4 calc R
H(6) H 0.0649 0.2417 0.7428 0.0402 Uiso 1.0 4 calc R
H(7) H 0.1035 0.3867 0.9524 0.0467 Uiso 1.0 4 calc R
H(8) H 0.0420 0.2505 0.9181 0.0464 Uiso 1.0 4 calc R
H(9) H 0.1751 0.1689 1.0316 0.0435 Uiso 1.0 4 calc R
H(10) H 0.1562 0.1017 0.9096 0.0436 Uiso 1.0 4 calc R
H(11) H 0.2569 0.3491 0.9865 0.0402 Uiso 1.0 4 calc R
H(12) H 0.2905 0.1917 0.9662 0.0404 Uiso 1.0 4 calc R
H(13) H 0.2286 0.2133 0.7746 0.0340 Uiso 1.0 4 calc R
H(14) H 0.2846 0.3551 0.8153 0.0346 Uiso 1.0 4 calc R
H(15) H 0.2010 0.4117 0.4593 0.0366 Uiso 1.0 4 calc R
H(16) H 0.2511 0.5602 0.4794 0.0370 Uiso 1.0 4 calc R
H(17) H 0.1538 0.5615 0.4561 0.0370 Uiso 1.0 4 calc R
H(18) H 0.1241 0.7282 0.6274 0.0328 Uiso 1.0 4 calc R
H(19) H 0.1634 0.9532 0.7160 0.0354 Uiso 1.0 4 calc R
H(20) H 0.3026 0.9996 0.8095 0.0333 Uiso 1.0 4 calc R
H(21) H 0.4035 0.8251 0.8091 0.0329 Uiso 1.0 4 calc R
H(22) H 0.3641 0.5972 0.7259 0.0308 Uiso 1.0 4 calc R

loop_
_atom_site_aniso_label
_atom_site_aniso_U_11
_atom_site_aniso_U_22
_atom_site_aniso_U_33
_atom_site_aniso_U_12
_atom_site_aniso_U_13
_atom_site_aniso_U_23
S(1) 0.0220(4) 0.0289(4) 0.0299(4) 0.0030(4) 0.0056(3) 0.0012(4)
F(1) 0.0273(9) 0.0914(17) 0.0417(11) 0.0049(10) -0.0049(8) 0.0175(10)
F(2) 0.0504(12) 0.0748(14) 0.0557(12) -0.0062(11) 0.0170(10) 0.0283(11)
F(3) 0.0585(13) 0.0838(15) 0.0297(10) 0.0079(11) 0.0039(9) -0.0170(10)
O(1) 0.0182(9) 0.0405(11) 0.0357(11) 0.0073(10) 0.0021(8) -0.0100(10)
O(2) 0.0358(12) 0.0315(12) 0.0457(13) -0.0033(10) 0.0091(10) 0.0089(10)
O(3) 0.0250(11) 0.0319(11) 0.0469(13) 0.0059(9) 0.0113(9) -0.0096(10)
N(1) 0.0205(11) 0.0262(12) 0.0230(12) 0.0019(9) 0.0074(9) -0.0001(10)
C(1) 0.0178(13) 0.0260(15) 0.0298(15) 0.0000(11) 0.0097(11) -0.0008(12)
C(2) 0.0199(12) 0.0271(14) 0.0262(13) -0.0020(13) 0.0058(10) -0.0017(14)
C(3) 0.0214(15) 0.0389(17) 0.0370(17) -0.0005(13) 0.0084(13) -0.0038(14)
C(4) 0.0240(14) 0.0212(14) 0.0272(15) -0.0026(11) 0.0081(12) -0.0010(11)
C(5) 0.0253(14) 0.042(2) 0.0341(16) 0.0033(13) 0.0136(12) 0.0060(13)
C(6) 0.0376(15) 0.0408(16) 0.0375(16) 0.0029(17) 0.0209(12) 0.0063(17)
C(7) 0.0428(17) 0.0367(17) 0.0299(16) 0.0079(14) 0.0126(14) 0.0043(13)
C(8) 0.0333(15) 0.0401(19) 0.0279(16) 0.0027(13) 0.0067(13) 0.0006(13)
C(9) 0.0236(13) 0.0324(14) 0.0302(14) 0.0045(15) 0.0081(11) -0.0009(15)
C(10) 0.0313(16) 0.0362(16) 0.0239(15) -0.0010(13) 0.0105(12) 0.0019(13)
C(11) 0.0260(14) 0.0212(14) 0.0238(14) -0.0007(11) 0.0110(11) -0.0008(11)
C(12) 0.0222(14) 0.0268(14) 0.0335(16) 0.0001(11) 0.0125(12) 0.0016(12)
C(13) 0.0299(16) 0.0228(15) 0.0356(16) 0.0037(12) 0.0123(13) 0.0018(13)
C(14) 0.0320(16) 0.0243(15) 0.0267(15) -0.0037(12) 0.0077(12) -0.0017(12)
C(15) 0.0226(13) 0.0291(13) 0.0303(14) -0.0035(14) 0.0039(10) -0.0012(15)
C(16) 0.0217(14) 0.0264(15) 0.0285(15) 0.0005(12) 0.0063(12) 0.0009(12)
C(17) 0.0254(15) 0.053(3) 0.0359(17) 0.0034(16) 0.0056(13) 0.0046(16)

loop_
_atom_type_symbol
_atom_type_description
_atom_type_scat_dispersion_real
_atom_type_scat_dispersion_imag
_atom_type_scat_source
C C 0.0033 0.0016
;
International Tables for Crystallography
(1992, Vol. C, Tables 4.2.6.8 and 6.1.1.4)
;
H H 0.0000 0.0000
;
International Tables for Crystallography
(1992, Vol. C, Table 6.1.1.4)
;
N N 0.0061 0.0033
;
International Tables for Crystallography
(1992, Vol. C, Tables 4.2.6.8 and 6.1.1.4)
;
O O 0.0106 0.0060
;
International Tables for Crystallography
(1992, Vol. C, Tables 4.2.6.8 and 6.1.1.4)
;
F F 0.0171 0.0103
;
International Tables for Crystallography
(1992, Vol. C, Tables 4.2.6.8 and 6.1.1.4)
;
S S 0.1246 0.1234
;
International Tables for Crystallography
(1992, Vol. C, Tables 4.2.6.8 and 6.1.1.4)
;

loop_
_geom_angle_atom_site_label_1
_geom_angle_atom_site_label_2
_geom_angle_atom_site_label_3
_geom_angle
_geom_angle_publ_flag
O(1) S(1) O(2) 114.44(13) yes
O(1) S(1) O(3) 114.20(12) yes
O(1) S(1) C(17) 102.82(12) yes
O(2) S(1) O(3) 115.86(15) yes
O(2) S(1) C(17) 103.50(14) yes
O(3) S(1) C(17) 103.73(14) yes
C(1) N(1) C(10) 111.61(17) yes
C(1) N(1) C(11) 113.2(2) yes
C(10) N(1) C(11) 110.67(19) yes
N(1) C(1) C(2) 108.3(3) yes
N(1) C(1) C(4) 111.49(18) yes
C(2) C(1) C(4) 113.1(2) yes
C(1) C(2) C(3) 175.1(3) yes
C(1) C(4) C(5) 108.61(19) yes
C(1) C(4) C(9) 112.6(3) yes
C(5) C(4) C(9) 111.0(3) yes
C(4) C(5) C(6) 111.69(19) yes
C(5) C(6) C(7) 110.3(3) yes
C(6) C(7) C(8) 110.3(3) yes
C(7) C(8) C(9) 111.8(2) yes
C(4) C(9) C(8) 112.9(3) yes
N(1) C(11) C(12) 121.0(2) yes
N(1) C(11) C(16) 117.2(2) yes
C(12) C(11) C(16) 121.8(3) yes
C(11) C(12) C(13) 119.2(3) yes
C(12) C(13) C(14) 120.1(3) yes
C(13) C(14) C(15) 120.0(3) yes
C(14) C(15) C(16) 120.3(3) yes
C(11) C(16) C(15) 118.6(3) yes
S(1) C(17) F(1) 110.9(2) yes
S(1) C(17) F(2) 111.68(19) yes
S(1) C(17) F(3) 110.7(2) yes
F(1) C(17) F(2) 107.2(3) yes
F(1) C(17) F(3) 108.2(3) yes
F(2) C(17) F(3) 108.1(3) yes
C(1) N(1) H(1) 106.995 no
C(10) N(1) H(1) 107.052 no
C(11) N(1) H(1) 106.970 no
N(1) C(1) H(2) 107.575 no
C(2) C(1) H(2) 108.223 no
C(4) C(1) H(2) 107.894 no
C(2) C(3) H(3) 179.381 no
C(1) C(4) H(4) 108.640 no
C(5) C(4) H(4) 108.051 no
C(9) C(4) H(4) 107.817 no
C(4) C(5) H(5) 109.658 no
C(4) C(5) H(6) 109.377 no
C(6) C(5) H(5) 108.479 no
C(6) C(5) H(6) 108.112 no
H(5) C(5) H(6) 109.483 no
C(5) C(6) H(7) 108.697 no
C(5) C(6) H(8) 109.643 no
C(7) C(6) H(7) 108.870 no
C(7) C(6) H(8) 109.815 no
H(7) C(6) H(8) 109.505 no
C(6) C(7) H(9) 110.449 no
C(6) C(7) H(10) 109.415 no
C(8) C(7) H(9) 109.333 no
C(8) C(7) H(10) 107.843 no
H(9) C(7) H(10) 109.465 no
C(7) C(8) H(11) 107.897 no
C(7) C(8) H(12) 108.248 no
C(9) C(8) H(11) 109.616 no
C(9) C(8) H(12) 109.717 no
H(11) C(8) H(12) 109.477 no
C(4) C(9) H(13) 108.044 no
C(4) C(9) H(14) 109.090 no
C(8) C(9) H(13) 108.445 no
C(8) C(9) H(14) 108.788 no
H(13) C(9) H(14) 109.501 no
N(1) C(10) H(15) 109.573 no
N(1) C(10) H(16) 108.971 no
N(1) C(10) H(17) 109.880 no
H(15) C(10) H(16) 109.476 no
H(15) C(10) H(17) 109.483 no
H(16) C(10) H(17) 109.443 no
C(11) C(12) H(18) 120.107 no
C(13) C(12) H(18) 120.734 no
C(12) C(13) H(19) 119.950 no
C(14) C(13) H(19) 119.899 no
C(13) C(14) H(20) 120.061 no
C(15) C(14) H(20) 119.930 no
C(14) C(15) H(21) 119.755 no
C(16) C(15) H(21) 119.967 no
C(11) C(16) H(22) 120.627 no
C(15) C(16) H(22) 120.803 no

loop_
_geom_bond_atom_site_label_1
_geom_bond_atom_site_label_2
_geom_bond_distance
_geom_bond_publ_flag
S(1) O(1) 1.454(3) yes
S(1) O(2) 1.444(3) yes
S(1) O(3) 1.440(3) yes
S(1) C(17) 1.821(4) yes
F(1) C(17) 1.338(4) yes
F(2) C(17) 1.334(4) yes
F(3) C(17) 1.329(4) yes
N(1) C(1) 1.536(4) yes
N(1) C(10) 1.510(4) yes
N(1) C(11) 1.490(4) yes
C(1) C(2) 1.458(4) yes
C(1) C(4) 1.535(4) yes
C(2) C(3) 1.185(4) yes
C(4) C(5) 1.542(4) yes
C(4) C(9) 1.534(4) yes
C(5) C(6) 1.536(4) yes
C(6) C(7) 1.530(4) yes
C(7) C(8) 1.510(5) yes
C(8) C(9) 1.525(4) yes
C(11) C(12) 1.373(4) yes
C(11) C(16) 1.391(4) yes
C(12) C(13) 1.383(4) yes
C(13) C(14) 1.384(4) yes
C(14) C(15) 1.392(4) yes
C(15) C(16) 1.380(4) yes
N(1) H(1) 0.980 no
C(1) H(2) 0.980 no
C(3) H(3) 0.930 no
C(4) H(4) 0.980 no
C(5) H(5) 0.970 no
C(5) H(6) 0.970 no
C(6) H(7) 0.970 no
C(6) H(8) 0.970 no
C(7) H(9) 0.970 no
C(7) H(10) 0.970 no
C(8) H(11) 0.970 no
C(8) H(12) 0.970 no
C(9) H(13) 0.970 no
C(9) H(14) 0.970 no
C(10) H(15) 0.960 no
C(10) H(16) 0.960 no
C(10) H(17) 0.960 no
C(12) H(18) 0.930 no
C(13) H(19) 0.930 no
C(14) H(20) 0.930 no
C(15) H(21) 0.930 no
C(16) H(22) 0.930 no

loop_
_geom_contact_atom_site_label_1
_geom_contact_atom_site_label_2
_geom_contact_distance
_geom_contact_publ_flag
_geom_contact_site_symmetry_2
F(1) O(2) 2.967(4) no .
F(1) O(3) 2.956(4) no .
F(2) O(1) 2.954(3) no .
F(2) O(3) 2.965(4) no .
F(3) O(1) 2.944(3) no .
F(3) O(2) 2.933(4) no .
N(1) C(3) 3.483(4) no .
N(1) C(9) 3.023(4) no .
C(1) C(12) 2.996(5) no .
C(2) C(5) 2.949(5) no .
C(2) C(9) 3.068(4) no .
C(2) C(10) 2.808(5) no .
C(3) C(4) 3.537(5) no .
C(3) C(10) 3.540(5) no .
C(4) C(7) 2.970(5) no .
C(4) C(11) 3.022(4) no .
C(4) C(12) 3.456(5) no .
C(5) C(8) 2.943(4) no .
C(6) C(9) 2.944(5) no .
C(10) C(12) 3.191(5) no .
C(10) C(16) 3.335(4) no .
C(11) C(14) 2.747(4) no .
C(12) C(15) 2.775(4) no .
C(13) C(16) 2.780(5) no .
F(1) F(3) 3.554(4) no 2_657
F(1) C(8) 3.353(4) no 2_657
F(1) C(12) 3.586(5) no 3_545
F(1) C(13) 3.536(5) no 3_545
F(2) F(2) 3.455(4) no 2_657
F(2) C(14) 3.444(4) no 1_545
F(3) F(1) 3.554(4) no 2_657
F(3) F(3) 2.932(4) no 2_657
F(3) C(16) 3.548(4) no .
O(1) N(1) 2.824(4) no .
O(1) C(9) 3.391(4) no .
O(1) C(10) 3.264(4) no .
O(1) C(10) 3.292(4) no 4_546
O(1) C(16) 3.449(5) no .
O(2) C(3) 3.205(4) no 4_556
O(2) C(12) 3.592(5) no 3_545
O(2) C(13) 3.456(5) no 3_545
O(3) C(1) 3.526(4) no 3_545
O(3) C(10) 3.335(4) no 4_546
O(3) C(12) 3.361(5) no 3_545
N(1) O(1) 2.824(4) no .
C(1) O(3) 3.526(4) no 3_455
C(3) O(2) 3.205(4) no 4_546
C(3) C(3) 3.187(5) no 2_556
C(8) F(1) 3.353(4) no 2_657
C(9) O(1) 3.391(4) no .
C(10) O(1) 3.264(4) no .
C(10) O(1) 3.292(4) no 4_556
C(10) O(3) 3.335(4) no 4_556
C(10) C(14) 3.467(5) no 4_546
C(12) F(1) 3.586(5) no 3_455
C(12) O(2) 3.592(5) no 3_455
C(12) O(3) 3.361(5) no 3_455
C(13) F(1) 3.536(5) no 3_455
C(13) O(2) 3.456(5) no 3_455
C(14) F(2) 3.444(4) no 1_565
C(14) C(10) 3.467(5) no 4_556
C(16) F(3) 3.548(4) no .
C(16) O(1) 3.449(5) no .
N(1) H(4) 2.7256 no .
N(1) H(13) 3.2187 no .
N(1) H(14) 2.7294 no .
N(1) H(18) 2.6489 no .
N(1) H(22) 2.5990 no .
C(1) H(3) 3.5707 no .
C(1) H(5) 2.7031 no .
C(1) H(6) 2.6540 no .
C(1) H(13) 2.6727 no .
C(1) H(14) 2.7861 no .
C(1) H(15) 2.7358 no .
C(1) H(16) 3.3390 no .
C(1) H(17) 2.6795 no .
C(1) H(18) 2.7713 no .
C(2) H(1) 2.6417 no .
C(2) H(4) 3.3180 no .
C(2) H(5) 3.2718 no .
C(2) H(6) 2.5822 no .
C(2) H(13) 2.6896 no .
C(2) H(14) 3.4531 no .
C(2) H(15) 2.5061 no .
C(2) H(17) 3.0176 no .
C(3) H(1) 3.5732 no .
C(3) H(2) 3.0647 no .
C(3) H(6) 3.0364 no .
C(3) H(13) 3.2715 no .
C(3) H(15) 2.9555 no .
C(4) H(1) 2.6820 no .
C(4) H(7) 2.7412 no .
C(4) H(8) 3.3788 no .
C(4) H(10) 3.2488 no .
C(4) H(11) 2.7883 no .
C(4) H(12) 3.3758 no .
C(4) H(18) 3.4114 no .
C(5) H(2) 2.6603 no .
C(5) H(9) 3.3595 no .
C(5) H(10) 2.6949 no .
C(5) H(11) 3.2770 no .
C(5) H(13) 2.7731 no .
C(5) H(14) 3.3619 no .
C(6) H(4) 2.7627 no .
C(6) H(11) 2.6823 no .
C(6) H(12) 3.3237 no .
C(6) H(13) 3.3122 no .
C(7) H(4) 3.3293 no .
C(7) H(5) 3.3434 no .
C(7) H(6) 2.7077 no .
C(7) H(13) 2.7382 no .
C(7) H(14) 3.3363 no .
C(8) H(4) 2.7825 no .
C(8) H(6) 3.2787 no .
C(8) H(7) 2.6763 no .
C(8) H(8) 3.3318 no .
C(9) H(1) 2.6246 no .
C(9) H(2) 3.3752 no .
C(9) H(5) 3.3658 no .
C(9) H(6) 2.7754 no .
C(9) H(7) 3.2327 no .
C(9) H(9) 3.3450 no .
C(9) H(10) 2.6976 no .
C(10) H(2) 2.7416 no .
C(10) H(18) 3.1721 no .
C(10) H(22) 3.4190 no .
C(11) H(2) 2.6954 no .
C(11) H(4) 2.6848 no .
C(11) H(14) 3.1290 no .
C(11) H(15) 3.2848 no .
C(11) H(16) 2.5719 no .
C(11) H(17) 2.7422 no .
C(11) H(19) 3.2173 no .
C(11) H(21) 3.2264 no .
C(12) H(1) 3.2493 no .
C(12) H(2) 2.6972 no .
C(12) H(4) 2.9106 no .
C(12) H(16) 3.3796 no .
C(12) H(17) 3.0380 no .
C(12) H(20) 3.2370 no .
C(12) H(22) 3.2509 no .
C(13) H(21) 3.2407 no .
C(14) H(18) 3.2410 no .
C(14) H(22) 3.2476 no .
C(15) H(19) 3.2430 no .
C(16) H(1) 2.4518 no .
C(16) H(4) 3.4534 no .
C(16) H(14) 3.2112 no .
C(16) H(16) 3.0975 no .
C(16) H(18) 3.2500 no .
C(16) H(20) 3.2405 no .
H(1) H(2) 2.8259 no .
H(1) H(4) 2.9743 no .
H(1) H(13) 2.7277 no .
H(1) H(14) 2.1494 no .
H(1) H(15) 2.2697 no .
H(1) H(16) 2.3445 no .
H(1) H(17) 2.8074 no .
H(1) H(18) 3.5470 no .
H(1) H(22) 2.2402 no .
H(2) H(4) 2.3256 no .
H(2) H(5) 2.4977 no .
H(2) H(6) 2.9103 no .
H(2) H(13) 3.5752 no .
H(2) H(15) 3.0963 no .
H(2) H(16) 3.5784 no .
H(2) H(17) 2.5492 no .
H(2) H(18) 2.1931 no .
H(3) H(15) 3.5527 no .
H(4) H(5) 2.3311 no .
H(4) H(6) 2.8462 no .
H(4) H(7) 2.6009 no .
H(4) H(11) 2.6703 no .
H(4) H(13) 2.8251 no .
H(4) H(14) 2.3060 no .
H(4) H(18) 2.9868 no .
H(5) H(7) 2.3349 no .
H(5) H(8) 2.3607 no .
H(5) H(10) 3.5803 no .
H(6) H(7) 2.8287 no .
H(6) H(8) 2.3372 no .
H(6) H(9) 3.5882 no .
H(6) H(10) 2.5276 no .
H(6) H(13) 2.6650 no .
H(7) H(9) 2.3698 no .
H(7) H(10) 2.8372 no .
H(7) H(11) 2.5009 no .
H(7) H(12) 3.5595 no .
H(8) H(9) 2.3744 no .
H(8) H(10) 2.3722 no .
H(8) H(11) 3.5581 no .
H(9) H(11) 2.3101 no .
H(9) H(12) 2.3252 no .
H(10) H(11) 2.8002 no .
H(10) H(12) 2.2974 no .
H(10) H(13) 2.5644 no .
H(10) H(14) 3.5829 no .
H(11) H(13) 2.8304 no .
H(11) H(14) 2.3242 no .
H(12) H(13) 2.3144 no .
H(12) H(14) 2.3779 no .
H(14) H(22) 2.9585 no .
H(16) H(18) 3.5552 no .
H(16) H(22) 3.1122 no .
H(17) H(18) 2.7858 no .
H(18) H(19) 2.3229 no .
H(19) H(20) 2.3136 no .
H(20) H(21) 2.3179 no .
H(21) H(22) 2.3208 no .
S(1) H(1) 3.2212 no .
S(1) H(3) 3.2429 no 4_556
S(1) H(17) 2.9722 no 4_546
S(1) H(18) 3.2330 no 3_545
S(1) H(22) 3.1807 no .
F(1) H(4) 3.1940 no 3_545
F(1) H(5) 3.5251 no 3_545
F(1) H(7) 3.5764 no 3_545
F(1) H(10) 3.3952 no 3_555
F(1) H(11) 3.0805 no 2_657
F(1) H(12) 2.7422 no 2_657
F(1) H(18) 3.4320 no 3_545
F(1) H(19) 3.3251 no 3_545
F(2) H(5) 3.1384 no 3_545
F(2) H(7) 3.5050 no 3_545
F(2) H(12) 3.3496 no .
F(2) H(13) 3.5680 no .
F(2) H(14) 3.2016 no .
F(2) H(20) 2.7554 no 1_545
F(2) H(21) 3.1295 no 1_545
F(3) H(8) 3.4922 no 3_555
F(3) H(14) 2.8471 no .
F(3) H(22) 2.8004 no .
O(1) H(1) 1.8911 no .
O(1) H(3) 3.3251 no 4_556
O(1) H(13) 3.1900 no .
O(1) H(14) 2.7522 no .
O(1) H(15) 3.1101 no .
O(1) H(16) 3.2330 no .
O(1) H(16) 3.0935 no 4_546
O(1) H(17) 2.6268 no 4_546
O(1) H(22) 2.7290 no .
O(2) H(3) 3.3986 no 3_555
O(2) H(3) 2.3101 no 4_556
O(2) H(6) 3.0711 no 3_555
O(2) H(18) 3.0571 no 3_545
O(2) H(19) 2.7669 no 3_545
O(2) H(22) 2.8840 no .
O(3) H(2) 2.6074 no 3_545
O(3) H(2) 3.3983 no 4_546
O(3) H(5) 2.9079 no 3_545
O(3) H(17) 2.3777 no 4_546
O(3) H(18) 2.5342 no 3_545
O(3) H(18) 3.2519 no 4_546
C(2) H(16) 3.2006 no 4_546
C(2) H(19) 3.4864 no 1_545
C(3) H(3) 3.1117 no 2_556
C(3) H(16) 2.7517 no 4_546
C(3) H(19) 3.1277 no 1_545
C(3) H(22) 3.4199 no 4_546
C(5) H(21) 3.0441 no 3_445
C(6) H(8) 3.5748 no 2_557
C(6) H(21) 3.0427 no 3_445
C(6) H(21) 3.5055 no 4_547
C(7) H(11) 3.3642 no 4_547
C(8) H(20) 3.1933 no 1_545
C(9) H(19) 3.4980 no 1_545
C(9) H(20) 2.9944 no 1_545
C(10) H(3) 3.5867 no 4_556
C(11) H(9) 3.5651 no 4_557
C(11) H(15) 3.2563 no 4_556
C(12) H(15) 3.2474 no 4_556
C(13) H(10) 3.3891 no 1_565
C(13) H(11) 3.5618 no 4_557
C(13) H(13) 3.0915 no 1_565
C(13) H(15) 3.1136 no 4_556
C(13) H(16) 3.2313 no 4_556
C(14) H(7) 3.3791 no 4_557
C(14) H(9) 3.1993 no 4_557
C(14) H(11) 3.3485 no 4_557
C(14) H(12) 3.5049 no 1_565
C(14) H(13) 2.9222 no 1_565
C(14) H(15) 2.9716 no 4_556
C(14) H(16) 3.3186 no 4_556
C(14) H(17) 3.5764 no 4_556
C(15) H(5) 3.2834 no 3_555
C(15) H(7) 3.3477 no 4_557
C(15) H(8) 3.2546 no 3_555
C(15) H(9) 2.8422 no 4_557
C(15) H(15) 2.9544 no 4_556
C(16) H(3) 3.4476 no 4_556
C(16) H(9) 3.0485 no 4_557
C(16) H(15) 3.1173 no 4_556
C(17) H(14) 3.3595 no .
C(17) H(22) 3.5317 no .
H(1) S(1) 3.2212 no .
H(1) O(1) 1.8911 no .
H(2) O(3) 2.6074 no 3_455
H(2) O(3) 3.3983 no 4_556
H(2) H(2) 3.5721 no 2_556
H(3) S(1) 3.2429 no 4_546
H(3) O(1) 3.3251 no 4_546
H(3) O(2) 3.3986 no 3_445
H(3) O(2) 2.3101 no 4_546
H(3) C(3) 3.1117 no 2_556
H(3) C(10) 3.5867 no 4_546
H(3) C(16) 3.4476 no 4_546
H(3) H(3) 2.9216 no 2_556
H(3) H(6) 3.3774 no 2_556
H(3) H(16) 2.7192 no 4_546
H(3) H(19) 3.1376 no 1_545
H(3) H(22) 2.9763 no 4_546
H(4) F(1) 3.1940 no 3_455
H(4) H(9) 3.2175 no 4_557
H(4) H(12) 3.2655 no 4_557
H(5) F(1) 3.5251 no 3_455
H(5) F(2) 3.1384 no 3_455
H(5) O(3) 2.9079 no 3_455
H(5) C(15) 3.2834 no 3_445
H(5) H(21) 2.5141 no 3_445
H(6) O(2) 3.0711 no 3_445
H(6) H(3) 3.3774 no 2_556
H(6) H(19) 3.1665 no 1_545
H(6) H(21) 3.1523 no 3_445
H(6) H(22) 3.5597 no 3_445
H(7) F(1) 3.5764 no 3_455
H(7) F(2) 3.5050 no 3_455
H(7) C(14) 3.3791 no 4_547
H(7) C(15) 3.3477 no 4_547
H(7) H(8) 3.5315 no 2_557
H(7) H(12) 3.2830 no 4_557
H(7) H(20) 3.0939 no 4_547
H(7) H(21) 3.3396 no 3_445
H(7) H(21) 3.0695 no 4_547
H(8) F(3) 3.4922 no 3_445
H(8) C(6) 3.5748 no 2_557
H(8) C(15) 3.2546 no 3_445
H(8) H(7) 3.5315 no 2_557
H(8) H(8) 2.8129 no 2_557
H(8) H(21) 2.4096 no 3_445
H(8) H(21) 3.3245 no 4_547
H(8) H(22) 3.5068 no 3_445
H(9) C(11) 3.5651 no 4_547
H(9) C(14) 3.1993 no 4_547
H(9) C(15) 2.8422 no 4_547
H(9) C(16) 3.0485 no 4_547
H(9) H(4) 3.2175 no 4_547
H(9) H(11) 3.1522 no 4_547
H(9) H(14) 3.3856 no 4_547
H(9) H(20) 3.5567 no 4_547
H(9) H(21) 3.0475 no 4_547
H(9) H(22) 3.3538 no 4_547
H(10) F(1) 3.3952 no 3_445
H(10) C(13) 3.3891 no 1_545
H(10) H(11) 2.8158 no 4_547
H(10) H(19) 2.8041 no 1_545
H(10) H(20) 3.2080 no 1_545
H(11) F(1) 3.0805 no 2_657
H(11) C(7) 3.3642 no 4_557
H(11) C(13) 3.5618 no 4_547
H(11) C(14) 3.3485 no 4_547
H(11) H(9) 3.1522 no 4_557
H(11) H(10) 2.8158 no 4_557
H(11) H(12) 3.3070 no 4_557
H(11) H(20) 3.3000 no 4_547
H(12) F(1) 2.7422 no 2_657
H(12) F(2) 3.3496 no .
H(12) C(14) 3.5049 no 1_545
H(12) H(4) 3.2655 no 4_547
H(12) H(7) 3.2830 no 4_547
H(12) H(11) 3.3070 no 4_547
H(12) H(20) 2.6755 no 1_545
H(13) F(2) 3.5680 no .
H(13) O(1) 3.1900 no .
H(13) C(13) 3.0915 no 1_545
H(13) C(14) 2.9222 no 1_545
H(13) H(16) 3.5757 no 4_546
H(13) H(19) 2.6120 no 1_545
H(13) H(20) 2.2730 no 1_545
H(14) F(2) 3.2016 no .
H(14) F(3) 2.8471 no .
H(14) O(1) 2.7522 no .
H(14) C(17) 3.3595 no .
H(14) H(9) 3.3856 no 4_557
H(14) H(20) 3.2438 no 1_545
H(15) O(1) 3.1101 no .
H(15) C(11) 3.2563 no 4_546
H(15) C(12) 3.2474 no 4_546
H(15) C(13) 3.1136 no 4_546
H(15) C(14) 2.9716 no 4_546
H(15) C(15) 2.9544 no 4_546
H(15) C(16) 3.1173 no 4_546
H(15) H(16) 3.3227 no 4_546
H(15) H(20) 3.4375 no 4_546
H(15) H(21) 3.3791 no 4_546
H(16) O(1) 3.2330 no .
H(16) O(1) 3.0935 no 4_556
H(16) C(2) 3.2006 no 4_556
H(16) C(3) 2.7517 no 4_556
H(16) C(13) 3.2313 no 4_546
H(16) C(14) 3.3186 no 4_546
H(16) H(3) 2.7192 no 4_556
H(16) H(13) 3.5757 no 4_556
H(16) H(15) 3.3227 no 4_556
H(16) H(19) 3.3283 no 4_546
H(16) H(20) 3.4943 no 4_546
H(17) S(1) 2.9722 no 4_556
H(17) O(1) 2.6268 no 4_556
H(17) O(3) 2.3777 no 4_556
H(17) C(14) 3.5764 no 4_546
H(18) S(1) 3.2330 no 3_455
H(18) F(1) 3.4320 no 3_455
H(18) O(2) 3.0571 no 3_455
H(18) O(3) 2.5342 no 3_455
H(18) O(3) 3.2519 no 4_556
H(19) F(1) 3.3251 no 3_455
H(19) O(2) 2.7669 no 3_455
H(19) C(2) 3.4864 no 1_565
H(19) C(3) 3.1277 no 1_565
H(19) C(9) 3.4980 no 1_565
H(19) H(3) 3.1376 no 1_565
H(19) H(6) 3.1665 no 1_565
H(19) H(10) 2.8041 no 1_565
H(19) H(13) 2.6120 no 1_565
H(19) H(16) 3.3283 no 4_556
H(20) F(2) 2.7554 no 1_565
H(20) C(8) 3.1933 no 1_565
H(20) C(9) 2.9944 no 1_565
H(20) H(7) 3.0939 no 4_557
H(20) H(9) 3.5567 no 4_557
H(20) H(10) 3.2080 no 1_565
H(20) H(11) 3.3000 no 4_557
H(20) H(12) 2.6755 no 1_565
H(20) H(13) 2.2730 no 1_565
H(20) H(14) 3.2438 no 1_565
H(20) H(15) 3.4375 no 4_556
H(20) H(16) 3.4943 no 4_556
H(21) F(2) 3.1295 no 1_565
H(21) C(5) 3.0441 no 3_555
H(21) C(6) 3.0427 no 3_555
H(21) C(6) 3.5055 no 4_557
H(21) H(5) 2.5141 no 3_555
H(21) H(6) 3.1523 no 3_555
H(21) H(7) 3.3396 no 3_555
H(21) H(7) 3.0695 no 4_557
H(21) H(8) 2.4096 no 3_555
H(21) H(8) 3.3245 no 4_557
H(21) H(9) 3.0475 no 4_557
H(21) H(15) 3.3791 no 4_556
H(22) S(1) 3.1807 no .
H(22) F(3) 2.8004 no .
H(22) O(1) 2.7290 no .
H(22) O(2) 2.8840 no .
H(22) C(3) 3.4199 no 4_556
H(22) C(17) 3.5317 no .
H(22) H(3) 2.9763 no 4_556
H(22) H(6) 3.5597 no 3_555
H(22) H(8) 3.5068 no 3_555
H(22) H(9) 3.3538 no 4_557

loop_
_geom_hbond_atom_site_label_D
_geom_hbond_atom_site_label_H
_geom_hbond_atom_site_label_A
_geom_hbond_distance_DA
_geom_hbond_distance_DH
_geom_hbond_distance_HA
_geom_hbond_angle_DHA
_geom_hbond_publ_flag
N(1) H(1) O(1) 2.824(4) 0.980 1.891 158.0 no

loop_
_geom_torsion_atom_site_label_1
_geom_torsion_atom_site_label_2
_geom_torsion_atom_site_label_3
_geom_torsion_atom_site_label_4
_geom_torsion
_geom_torsion_publ_flag
O(1) S(1) C(17) F(1) 179.1(2) no
O(1) S(1) C(17) F(2) 59.7(3) no
O(1) S(1) C(17) F(3) -60.8(2) no
O(2) S(1) C(17) F(1) -61.5(3) no
O(2) S(1) C(17) F(2) 179.07(18) no
O(2) S(1) C(17) F(3) 58.6(2) no
O(3) S(1) C(17) F(1) 59.9(3) no
O(3) S(1) C(17) F(2) -59.6(3) no
O(3) S(1) C(17) F(3) 179.95(17) no
C(10) N(1) C(1) C(2) 49.8(3) no
C(10) N(1) C(1) C(4) 174.97(17) no
C(1) N(1) C(11) C(12) -47.4(3) no
C(1) N(1) C(11) C(16) 135.2(2) no
C(11) N(1) C(1) C(2) 175.48(15) no
C(11) N(1) C(1) C(4) -59.4(3) no
C(10) N(1) C(11) C(12) 78.7(3) no
C(10) N(1) C(11) C(16) -98.7(3) no
N(1) C(1) C(4) C(5) 178.25(16) no
N(1) C(1) C(4) C(9) -58.4(3) no
C(2) C(1) C(4) C(5) -59.4(3) no
C(2) C(1) C(4) C(9) 64.0(3) no
C(1) C(4) C(5) C(6) 176.66(18) no
C(1) C(4) C(9) C(8) -172.52(18) no
C(5) C(4) C(9) C(8) -50.5(3) no
C(9) C(4) C(5) C(6) 52.4(3) no
C(4) C(5) C(6) C(7) -57.0(3) no
C(5) C(6) C(7) C(8) 58.9(3) no
C(6) C(7) C(8) C(9) -57.3(3) no
C(7) C(8) C(9) C(4) 53.6(3) no
N(1) C(11) C(12) C(13) -179.7(2) no
N(1) C(11) C(16) C(15) 178.7(2) no
C(12) C(11) C(16) C(15) 1.3(4) no
C(16) C(11) C(12) C(13) -2.4(4) no
C(11) C(12) C(13) C(14) 1.3(5) no
C(12) C(13) C(14) C(15) 0.8(5) no
C(13) C(14) C(15) C(16) -1.9(4) no
C(14) C(15) C(16) C(11) 0.9(4) no
